data_7015134
loop_
_publ_author_name
'Huang, Liang-Fang'
'Ji, Chang-Chun'
'Lu, Zhen-Zhong'
'Yao, Xiao-Qiang'
'Hu, Jin-Song'
'Zheng, He-Gen'

_publ_section_title
;
 Isomorphic coordination polymers of cobalt(II), zinc(II) with a
 flexible ligand of cis,cis,cis-1,2,3,4-cyclopentanetetracarboxylic
 acid and their molecular alloys: crystal structures, thermal
 decomposition mechanisms and magnetic properties.
;
_journal_issue 13
_journal_name_full 'Dalton transactions (Cambridge, England : 2003)'
_journal_page_first 3183
_journal_page_last 3190
_journal_paper_doi 10.1039/c0dt01230k
_journal_volume 40
_journal_year 2011
_chemical_formula_moiety 'C18 H34 Co4 O27'
_chemical_formula_sum 'C18 H34 Co4 O27'
_chemical_formula_weight 918.17
_chemical_name_systematic
;
?
;
_space_group_IT_number 2
_symmetry_cell_setting triclinic
_symmetry_space_group_name_Hall '-P 1'
_symmetry_space_group_name_H-M 'P -1'
_atom_sites_solution_hydrogens geom
_atom_sites_solution_primary direct
_atom_sites_solution_secondary difmap
_audit_creation_method SHELXL-97
_cell_angle_alpha 66.661(3)
_cell_angle_beta 80.464(3)
_cell_angle_gamma 67.465(3)
_cell_formula_units_Z 1
_cell_length_a 9.2406(17)
_cell_length_b 9.5665(17)
_cell_length_c 9.8746(18)
_cell_measurement_reflns_used 2107
_cell_measurement_temperature 293(2)
_cell_measurement_theta_max 28.26
_cell_measurement_theta_min 2.25
_cell_volume 740.2(2)
_computing_cell_refinement 'SMART (Bruker, 2000)'
_computing_data_collection 'SMART (Bruker, 2000)'
_computing_data_reduction 'SMART (Bruker, 2000)'
_computing_molecular_graphics SHELXTL
_computing_publication_material SHELXTL
_computing_structure_refinement 'SHELXL-97 (Sheldrick, 1997)'
_computing_structure_solution 'SHELXS-97 (Sheldrick, 1990)'
_diffrn_ambient_temperature 293(2)
_diffrn_measured_fraction_theta_full 0.980
_diffrn_measured_fraction_theta_max 0.980
_diffrn_measurement_device_type 'CCD area detector'
_diffrn_measurement_method 'phi and omega scans'
_diffrn_radiation_monochromator graphite
_diffrn_radiation_source 'fine-focus sealed tube'
_diffrn_radiation_type MoK\a
_diffrn_radiation_wavelength 0.71073
_diffrn_reflns_av_R_equivalents 0.0584
_diffrn_reflns_av_sigmaI/netI 0.0549
_diffrn_reflns_limit_h_max 10
_diffrn_reflns_limit_h_min -10
_diffrn_reflns_limit_k_max 7
_diffrn_reflns_limit_k_min -11
_diffrn_reflns_limit_l_max 11
_diffrn_reflns_limit_l_min -11
_diffrn_reflns_number 3724
_diffrn_reflns_theta_full 24.99
_diffrn_reflns_theta_max 24.99
_diffrn_reflns_theta_min 2.25
_exptl_absorpt_coefficient_mu 2.316
_exptl_absorpt_correction_T_max 0.723
_exptl_absorpt_correction_T_min 0.548
_exptl_absorpt_correction_type multi-scan
_exptl_absorpt_process_details 'SADABS; Bruker, 2000'
_exptl_crystal_colour pink
_exptl_crystal_density_diffrn 2.060
_exptl_crystal_density_method 'not measured'
_exptl_crystal_description block
_exptl_crystal_F_000 466
_exptl_crystal_size_max 0.36
_exptl_crystal_size_mid 0.22
_exptl_crystal_size_min 0.14
_refine_diff_density_max 0.844
_refine_diff_density_min -0.864
_refine_diff_density_rms 0.136
_refine_ls_extinction_method none
_refine_ls_goodness_of_fit_ref 1.017
_refine_ls_hydrogen_treatment constr
_refine_ls_matrix_type full
_refine_ls_number_parameters 229
_refine_ls_number_reflns 2568
_refine_ls_number_restraints 1
_refine_ls_restrained_S_all 1.019
_refine_ls_R_factor_all 0.0533
_refine_ls_R_factor_gt 0.0483
_refine_ls_shift/su_max 0.034
_refine_ls_shift/su_mean 0.003
_refine_ls_structure_factor_coef Fsqd
_refine_ls_weighting_details 'calc w=1/[\s^2^(Fo^2^)+(0.0887P)^2^+0.0000P] where P=(Fo^2^+2Fc^2^)/3'
_refine_ls_weighting_scheme calc
_refine_ls_wR_factor_gt 0.1267
_refine_ls_wR_factor_ref 0.1305
_reflns_number_gt 2247
_reflns_number_total 2568
_reflns_threshold_expression >2sigma(I)
_cod_data_source_file c0dt01230k.txt
_cod_data_source_block 90402fm
_cod_depositor_comments
;
The following automatic conversions were performed:
'_symmetry_cell_setting' value 'Triclinic' changed to 'triclinic'
according to '/home/saulius/struct/CIF-dictionaries/cif_core.dic'
dictionary named 'cif_core.dic' version 2.4.1 from 2010-06-29.

Automatic conversion script
Id: cif_fix_enum 1555 2011-01-17 13:19:09Z saulius 
;
_cod_original_sg_symbol_H-M 'P-1 '
_cod_database_code 7015134

loop_
_symmetry_equiv_pos_as_xyz
'x, y, z'
'-x, -y, -z'

loop_
_atom_site_label
_atom_site_type_symbol
_atom_site_fract_x
_atom_site_fract_y
_atom_site_fract_z
_atom_site_U_iso_or_equiv
_atom_site_adp_type
_atom_site_occupancy
_atom_site_symmetry_multiplicity
_atom_site_calc_flag
_atom_site_refinement_flags
_atom_site_disorder_assembly
_atom_site_disorder_group
C8 C 0.4867(4) 0.4677(5) 0.7760(4) 0.0236(9) Uani 1 1 d . . .
Co1 Co 1.21158(6) 0.60861(7) 0.68788(6) 0.0259(2) Uani 1 1 d U . .
Co2 Co 1.0000 0.5000 0.5000 0.0201(2) Uani 1 2 d S . .
Co3 Co 0.5000 0.0000 0.5000 0.0247(2) Uani 1 2 d S . .
O6 O 1.4030(3) 0.6058(3) 0.7812(3) 0.0312(7) Uani 1 1 d . . .
O3 O 0.9960(3) 0.5688(3) 0.6750(3) 0.0269(6) Uani 1 1 d . . .
O2 O 1.0981(3) 0.2586(3) 0.6310(3) 0.0306(7) Uani 1 1 d . . .
C2 C 0.9217(4) 0.2297(5) 0.8425(4) 0.0217(8) Uani 1 1 d . . .
H2 H 0.9280 0.1401 0.9375 0.026 Uiso 1 1 calc R . .
O4 O 1.1269(3) 0.4451(4) 0.8761(3) 0.0320(7) Uani 1 1 d U . .
O1 O 1.1494(4) 0.0207(4) 0.8092(4) 0.0410(8) Uani 1 1 d . . .
C5 C 0.7281(4) 0.4910(5) 0.8483(5) 0.0251(9) Uani 1 1 d . . .
H5A H 0.6831 0.5352 0.9250 0.030 Uiso 1 1 calc R . .
H5B H 0.7189 0.5801 0.7542 0.030 Uiso 1 1 calc R . .
O5 O 1.4337(3) 0.4016(4) 0.7214(4) 0.0392(8) Uani 1 1 d . . .
C6 C 0.9005(4) 0.3807(5) 0.8803(4) 0.0222(8) Uani 1 1 d . . .
H6 H 0.9139 0.3419 0.9870 0.027 Uiso 1 1 calc R . .
C7 C 1.0127(4) 0.4679(5) 0.8071(4) 0.0229(9) Uani 1 1 d . . .
C4 C 0.6464(4) 0.3802(5) 0.8452(4) 0.0216(8) Uani 1 1 d . . .
H4 H 0.6322 0.3132 0.9478 0.026 Uiso 1 1 calc R . .
C1 C 1.0673(5) 0.1676(5) 0.7548(4) 0.0241(9) Uani 1 1 d . . .
C3 C 0.7648(4) 0.2668(5) 0.7725(4) 0.0224(8) Uani 1 1 d . . .
H3 H 0.7421 0.1666 0.8026 0.027 Uiso 1 1 calc R . .
O11 O 0.4476(4) -0.1112(4) 0.7209(3) 0.0366(7) Uani 1 1 d . . .
H11A H 0.5336 -0.1510 0.7657 0.044 Uiso 1 1 d R . .
H11 H 0.4240 -0.1892 0.7312 0.055 Uiso 1 1 d R . .
O7 O 1.2482(4) 0.7292(4) 0.4680(3) 0.0366(8) Uani 1 1 d . . .
O9 O 1.2205(3) 0.5171(4) 0.4546(3) 0.0300(7) Uani 1 1 d . . .
O8 O 1.0652(4) 0.8174(4) 0.7222(4) 0.0447(8) Uani 1 1 d . . .
H8A H 1.0451 0.8669 0.6308 0.054 Uiso 1 1 d R . .
H8 H 1.1165 0.8723 0.7187 0.067 Uiso 1 1 d R . .
C9 C 0.7650(4) 0.3457(5) 0.6058(5) 0.0249(9) Uani 1 1 d . . .
O10 O 0.4669(4) 0.2027(4) 0.5479(4) 0.0452(9) Uani 1 1 d . . .
H10B H 0.5235 0.1884 0.6153 0.054 Uiso 1 1 d R . .
H10A H 0.4833 0.2623 0.4608 0.054 Uiso 1 1 d R . .
O12 O 0.2648(4) 0.0839(5) 0.4525(4) 0.0465(9) Uani 1 1 d . . .
H12A H 0.2604 0.1540 0.3656 0.056 Uiso 1 1 d R . .
H12 H 0.2132 0.1396 0.5010 0.070 Uiso 1 1 d R . .
O13 O 0.7778(4) 0.8325(5) 0.8617(4) 0.0568(10) Uani 1 1 d . . .
H13A H 0.7992 0.8277 0.9442 0.085 Uiso 1 1 d R . .
H13B H 0.8126 0.8996 0.7922 0.085 Uiso 1 1 d R . .
O14 O 0.4961(14) 0.0513(13) 0.9125(14) 0.115(5) Uani 0.50 1 d P . .
H14A H 0.5000 -0.0003 1.0001 0.138 Uiso 1 2 d SR . .
H14B H 0.4398 0.1501 0.8971 0.138 Uiso 0.50 1 d PR . .

loop_
_atom_site_aniso_label
_atom_site_aniso_U_11
_atom_site_aniso_U_22
_atom_site_aniso_U_33
_atom_site_aniso_U_23
_atom_site_aniso_U_13
_atom_site_aniso_U_12
C8 0.0175(19) 0.027(2) 0.024(2) -0.0069(17) 0.0016(16) -0.0087(17)
Co1 0.0173(3) 0.0261(3) 0.0324(4) -0.0100(3) -0.0016(2) -0.0059(2)
Co2 0.0190(4) 0.0190(4) 0.0197(4) -0.0053(3) -0.0011(3) -0.0053(3)
Co3 0.0192(4) 0.0211(4) 0.0326(5) -0.0126(3) -0.0021(3) -0.0023(3)
O6 0.0211(14) 0.0260(16) 0.0455(19) -0.0157(14) -0.0064(13) -0.0021(13)
O3 0.0283(15) 0.0307(16) 0.0257(16) -0.0124(13) 0.0022(12) -0.0132(13)
O2 0.0265(15) 0.0230(15) 0.0251(16) -0.0028(13) 0.0046(12) 0.0010(12)
C2 0.0201(19) 0.018(2) 0.020(2) -0.0014(16) 0.0000(15) -0.0057(16)
O4 0.0220(15) 0.0352(17) 0.0371(16) -0.0089(12) -0.0062(12) -0.0106(12)
O1 0.0398(18) 0.0204(16) 0.0380(19) -0.0006(14) 0.0048(15) 0.0023(14)
C5 0.0157(19) 0.028(2) 0.030(2) -0.0132(18) 0.0004(16) -0.0039(17)
O5 0.0247(16) 0.0398(19) 0.060(2) -0.0289(17) -0.0101(15) -0.0033(14)
C6 0.0193(19) 0.027(2) 0.0190(19) -0.0090(17) -0.0006(15) -0.0059(17)
C7 0.0189(19) 0.023(2) 0.027(2) -0.0153(18) 0.0022(16) -0.0029(16)
C4 0.0178(19) 0.024(2) 0.0191(19) -0.0063(16) 0.0008(15) -0.0058(16)
C1 0.023(2) 0.021(2) 0.027(2) -0.0077(17) -0.0012(16) -0.0058(17)
C3 0.0183(19) 0.0178(19) 0.030(2) -0.0068(16) 0.0000(16) -0.0071(16)
O11 0.0403(18) 0.0290(16) 0.0397(19) -0.0130(14) 0.0027(14) -0.0123(14)
O7 0.0348(17) 0.050(2) 0.0328(17) -0.0234(16) 0.0013(13) -0.0150(15)
O9 0.0204(15) 0.0324(17) 0.0281(16) -0.0005(13) -0.0012(12) -0.0104(13)
O8 0.0407(19) 0.0370(18) 0.061(2) -0.0263(17) -0.0040(16) -0.0084(15)
C9 0.0124(18) 0.037(2) 0.025(2) -0.0138(19) -0.0008(15) -0.0049(17)
O10 0.059(2) 0.0313(18) 0.049(2) -0.0199(16) -0.0037(17) -0.0139(17)
O12 0.0255(17) 0.056(2) 0.053(2) -0.0268(18) -0.0074(15) 0.0002(16)
O13 0.061(2) 0.057(2) 0.048(2) -0.0090(19) -0.0099(19) -0.023(2)
O14 0.111(9) 0.070(8) 0.163(13) -0.030(7) -0.047(9) -0.027(7)

loop_
_atom_type_symbol
_atom_type_description
_atom_type_scat_dispersion_real
_atom_type_scat_dispersion_imag
_atom_type_scat_source
C C 0.0033 0.0016 'International Tables Vol C Tables 4.2.6.8 and 6.1.1.4'
H H 0.0000 0.0000 'International Tables Vol C Tables 4.2.6.8 and 6.1.1.4'
O O 0.0106 0.0060 'International Tables Vol C Tables 4.2.6.8 and 6.1.1.4'
Co Co 0.3494 0.9721 'International Tables Vol C Tables 4.2.6.8 and 6.1.1.4'

loop_
_geom_angle_atom_site_label_1
_geom_angle_atom_site_label_2
_geom_angle_atom_site_label_3
_geom_angle
_geom_angle_site_symmetry_1
_geom_angle_site_symmetry_3
_geom_angle_publ_flag
O5 C8 O6 119.7(4) 1_455 1_455 ?
O5 C8 C4 120.4(4) 1_455 . ?
O6 C8 C4 119.8(3) 1_455 . ?
O5 C8 Co1 61.8(2) 1_455 1_455 ?
O6 C8 Co1 57.92(19) 1_455 1_455 ?
C4 C8 Co1 174.1(3) . 1_455 ?
O7 Co1 O8 93.86(14) . . ?
O7 Co1 O6 100.56(13) . . ?
O8 Co1 O6 91.93(12) . . ?
O7 Co1 O4 156.44(12) . . ?
O8 Co1 O4 95.47(13) . . ?
O6 Co1 O4 100.69(12) . . ?
O7 Co1 O3 100.02(11) . . ?
O8 Co1 O3 85.85(12) . . ?
O6 Co1 O3 159.40(12) . . ?
O4 Co1 O3 59.26(11) . . ?
O7 Co1 O5 96.65(13) . . ?
O8 Co1 O5 151.56(13) . . ?
O6 Co1 O5 60.20(11) . . ?
O4 Co1 O5 85.22(12) . . ?
O3 Co1 O5 117.97(11) . . ?
O7 Co1 C8 100.62(13) . 1_655 ?
O8 Co1 C8 122.18(13) . 1_655 ?
O6 Co1 C8 30.54(12) . 1_655 ?
O4 Co1 C8 92.60(12) . 1_655 ?
O3 Co1 C8 143.54(12) . 1_655 ?
O5 Co1 C8 29.68(12) . 1_655 ?
O2 Co2 O2 180.00(16) . 2_766 ?
O2 Co2 O9 90.09(12) . 2_766 ?
O2 Co2 O9 89.91(12) 2_766 2_766 ?
O2 Co2 O9 89.91(12) . . ?
O2 Co2 O9 90.09(12) 2_766 . ?
O9 Co2 O9 180.00(18) 2_766 . ?
O2 Co2 O3 90.65(12) . . ?
O2 Co2 O3 89.35(12) 2_766 . ?
O9 Co2 O3 94.71(12) 2_766 . ?
O9 Co2 O3 85.29(12) . . ?
O2 Co2 O3 89.35(12) . 2_766 ?
O2 Co2 O3 90.65(12) 2_766 2_766 ?
O9 Co2 O3 85.29(12) 2_766 2_766 ?
O9 Co2 O3 94.71(12) . 2_766 ?
O3 Co2 O3 180.0 . 2_766 ?
O12 Co3 O12 180.0 2_656 . ?
O12 Co3 O10 90.88(14) 2_656 2_656 ?
O12 Co3 O10 89.12(14) . 2_656 ?
O12 Co3 O10 89.12(14) 2_656 . ?
O12 Co3 O10 90.88(14) . . ?
O10 Co3 O10 180.0 2_656 . ?
O12 Co3 O11 89.26(14) 2_656 2_656 ?
O12 Co3 O11 90.74(14) . 2_656 ?
O10 Co3 O11 87.22(13) 2_656 2_656 ?
O10 Co3 O11 92.78(13) . 2_656 ?
O12 Co3 O11 90.74(14) 2_656 . ?
O12 Co3 O11 89.26(14) . . ?
O10 Co3 O11 92.78(13) 2_656 . ?
O10 Co3 O11 87.22(13) . . ?
O11 Co3 O11 180.0 2_656 . ?
C8 O6 Co1 91.5(2) 1_655 . ?
C7 O3 Co2 121.7(2) . . ?
C7 O3 Co1 90.6(2) . . ?
Co2 O3 Co1 112.75(12) . . ?
C1 O2 Co2 135.6(3) . . ?
C1 C2 C3 113.6(3) . . ?
C1 C2 C6 118.2(3) . . ?
C3 C2 C6 106.6(3) . . ?
C1 C2 H2 105.8 . . ?
C3 C2 H2 105.8 . . ?
C6 C2 H2 105.8 . . ?
C7 O4 Co1 92.8(3) . . ?
C4 C5 C6 104.9(3) . . ?
C4 C5 H5A 110.8 . . ?
C6 C5 H5A 110.8 . . ?
C4 C5 H5B 110.8 . . ?
C6 C5 H5B 110.8 . . ?
H5A C5 H5B 108.9 . . ?
C8 O5 Co1 88.5(2) 1_655 . ?
C7 C6 C5 113.1(3) . . ?
C7 C6 C2 116.4(3) . . ?
C5 C6 C2 105.5(3) . . ?
C7 C6 H6 107.1 . . ?
C5 C6 H6 107.1 . . ?
C2 C6 H6 107.1 . . ?
O4 C7 O3 117.4(4) . . ?
O4 C7 C6 120.5(4) . . ?
O3 C7 C6 122.2(3) . . ?
C8 C4 C3 114.6(3) . . ?
C8 C4 C5 115.0(3) . . ?
C3 C4 C5 105.2(3) . . ?
C8 C4 H4 107.2 . . ?
C3 C4 H4 107.2 . . ?
C5 C4 H4 107.2 . . ?
O1 C1 O2 122.0(4) . . ?
O1 C1 C2 116.8(4) . . ?
O2 C1 C2 121.1(3) . . ?
C9 C3 C4 112.2(3) . . ?
C9 C3 C2 113.4(3) . . ?
C4 C3 C2 101.6(3) . . ?
C9 C3 H3 109.8 . . ?
C4 C3 H3 109.8 . . ?
C2 C3 H3 109.8 . . ?
Co3 O11 H11A 105.4 . . ?
Co3 O11 H11 109.7 . . ?
H11A O11 H11 105.6 . . ?
C9 O7 Co1 109.4(3) 2_766 . ?
C9 O9 Co2 120.1(3) 2_766 . ?
Co1 O8 H8A 91.5 . . ?
Co1 O8 H8 109.5 . . ?
H8A O8 H8 92.0 . . ?
O7 C9 O9 121.9(4) 2_766 2_766 ?
O7 C9 C3 118.5(4) 2_766 . ?
O9 C9 C3 119.6(3) 2_766 . ?
Co3 O10 H10B 116.5 . . ?
Co3 O10 H10A 96.5 . . ?
H10B O10 H10A 116.8 . . ?
Co3 O12 H12A 102.2 . . ?
Co3 O12 H12 109.5 . . ?
H12A O12 H12 102.8 . . ?
H13A O13 H13B 109.5 . . ?
O14 O14 H14A 0.2 2_657 . ?
O14 O14 H14B 109.2 2_657 . ?
H14A O14 H14B 109.4 . . ?

loop_
_geom_bond_atom_site_label_1
_geom_bond_atom_site_label_2
_geom_bond_distance
_geom_bond_site_symmetry_2
_geom_bond_publ_flag
C8 O5 1.235(5) 1_455 ?
C8 O6 1.267(5) 1_455 ?
C8 C4 1.510(5) . ?
C8 Co1 2.493(4) 1_455 ?
Co1 O7 2.056(3) . ?
Co1 O8 2.061(3) . ?
Co1 O6 2.113(3) . ?
Co1 O4 2.161(3) . ?
Co1 O3 2.198(3) . ?
Co1 O5 2.198(3) . ?
Co1 C8 2.493(4) 1_655 ?
Co2 O2 2.060(3) . ?
Co2 O2 2.060(3) 2_766 ?
Co2 O9 2.067(3) 2_766 ?
Co2 O9 2.067(3) . ?
Co2 O3 2.069(3) . ?
Co2 O3 2.069(3) 2_766 ?
Co3 O12 2.071(3) 2_656 ?
Co3 O12 2.071(3) . ?
Co3 O10 2.074(3) 2_656 ?
Co3 O10 2.074(3) . ?
Co3 O11 2.081(3) 2_656 ?
Co3 O11 2.081(3) . ?
O6 C8 1.267(5) 1_655 ?
O3 C7 1.270(5) . ?
O2 C1 1.251(5) . ?
C2 C1 1.523(5) . ?
C2 C3 1.565(5) . ?
C2 C6 1.566(5) . ?
C2 H2 0.9800 . ?
O4 C7 1.253(5) . ?
O1 C1 1.248(5) . ?
C5 C4 1.530(6) . ?
C5 C6 1.538(5) . ?
C5 H5A 0.9700 . ?
C5 H5B 0.9700 . ?
O5 C8 1.235(5) 1_655 ?
C6 C7 1.494(6) . ?
C6 H6 0.9800 . ?
C4 C3 1.528(5) . ?
C4 H4 0.9800 . ?
C3 C9 1.515(6) . ?
C3 H3 0.9800 . ?
O11 H11A 0.8501 . ?
O11 H11 0.8200 . ?
O7 C9 1.253(5) 2_766 ?
O9 C9 1.260(5) 2_766 ?
O8 H8A 0.8499 . ?
O8 H8 0.8201 . ?
C9 O7 1.253(5) 2_766 ?
C9 O9 1.260(5) 2_766 ?
O10 H10B 0.8501 . ?
O10 H10A 0.8500 . ?
O12 H12A 0.8501 . ?
O12 H12 0.8200 . ?
O13 H13A 0.8500 . ?
O13 H13B 0.8500 . ?
O14 O14 1.61(2) 2_657 ?
O14 H14A 0.8071 . ?
O14 H14B 0.8501 . ?

loop_
_geom_hbond_atom_site_label_D
_geom_hbond_atom_site_label_H
_geom_hbond_atom_site_label_A
_geom_hbond_distance_DH
_geom_hbond_distance_HA
_geom_hbond_distance_DA
_geom_hbond_angle_DHA
_geom_hbond_site_symmetry_A
O11 H11A O13 0.85 2.52 3.329(5) 160.3 1_545
O11 H11 O6 0.82 1.90 2.711(4) 168.7 1_445
O8 H8 O1 0.82 2.08 2.798(5) 145.8 1_565
O10 H10B O7 0.85 2.44 2.912(5) 116.0 2_766
O10 H10B O5 0.85 2.46 2.935(4) 116.0 1_455
O10 H10A O6 0.85 2.49 3.323(5) 166.4 2_766
O10 H10A O11 0.85 2.58 3.008(5) 112.0 2_656
O12 H12A O13 0.85 2.28 2.936(5) 134.6 2_666
O12 H12 O2 0.82 1.96 2.781(4) 175.4 1_455
O13 H13A O4 0.85 2.41 2.836(5) 112.0 2_767
O13 H13B O8 0.85 2.24 2.761(5) 119.3 .
O14 H14B O5 0.85 2.33 2.999(11) 136.0 1_455
